data_7108794
loop_
_publ_author_name
'Francois Guerard'
'Yong-Sok Lee'
'Raphael Tripier'
'Lawrence P. Szajek'
'Jeffrey R. Deschamps'
'Martin W. Brechbiel'

_publ_section_title
;
 Investigation of Zr(IV) and 89Zr(IV) complexation with hydroxamates:
 progress towards designing a better chelator than desferrioxamine B for
 immuno-PET imaging
;
_journal_name_full Chem.Commun.
_journal_page_first 1002
_journal_paper_doi 10.1039/c2cc37549d
_journal_volume 49
_journal_year 2012
_chemical_formula_sum 'C12 H40 N4 O16 Zr'
_chemical_formula_weight 587.70
_chemical_name_systematic
;
?
;
_space_group_IT_number 9
_symmetry_cell_setting monoclinic
_symmetry_space_group_name_Hall 'C -2yc'
_symmetry_space_group_name_H-M 'C 1 c 1'
_atom_sites_solution_hydrogens geom
_atom_sites_solution_primary direct
_atom_sites_solution_secondary difmap
_audit_creation_method SHELXL-97
_cell_angle_alpha 90.00
_cell_angle_beta 129.061(2)
_cell_angle_gamma 90.00
_cell_formula_units_Z 4
_cell_length_a 17.8295(12)
_cell_length_b 14.3111(14)
_cell_length_c 13.2223(8)
_cell_measurement_reflns_used 9935
_cell_measurement_temperature 150(2)
_cell_measurement_theta_max 29.23
_cell_measurement_theta_min 2.85
_cell_volume 2619.7(4)
_computing_cell_refinement 'Bruker SMART v5.631 (Bruker, 2001)'
_computing_data_collection 'Bruker SMART v5.631 (Bruker, 2001)'
_computing_data_reduction
;
Bruker SAINT v6.45A (Bruker, 2002), Bruker XPREP v6.14 (Bruker, 2001)
;
_computing_molecular_graphics 'Bruker SHELXTL v6.14 (Bruker, 2000b)'
_computing_publication_material 'Bruker SHELXTL v6.14 (Bruker, 2000b)'
_computing_structure_refinement 'Bruker SHELXTL v6.14 (Bruker, 2000b)'
_computing_structure_solution 'Bruker SHELXTL v6.14 (Bruker, 2000b)'
_diffrn_ambient_temperature 150(2)
_diffrn_measured_fraction_theta_full 0.997
_diffrn_measured_fraction_theta_max 0.980
_diffrn_measurement_device_type 'Bruker SMART APEX II CCD'
_diffrn_measurement_method '\w scans'
_diffrn_radiation_monochromator graphite
_diffrn_radiation_source 'fine-focus sealed tube'
_diffrn_radiation_type MoK\a
_diffrn_radiation_wavelength 0.71073
_diffrn_reflns_av_R_equivalents 0.0330
_diffrn_reflns_av_sigmaI/netI 0.0435
_diffrn_reflns_limit_h_max 24
_diffrn_reflns_limit_h_min -19
_diffrn_reflns_limit_k_max 19
_diffrn_reflns_limit_k_min -19
_diffrn_reflns_limit_l_max 17
_diffrn_reflns_limit_l_min -17
_diffrn_reflns_number 14468
_diffrn_reflns_theta_full 25.00
_diffrn_reflns_theta_max 29.23
_diffrn_reflns_theta_min 2.05
_exptl_absorpt_coefficient_mu 0.493
_exptl_absorpt_correction_T_max 0.9537
_exptl_absorpt_correction_T_min 0.7656
_exptl_absorpt_correction_type multi-scan
_exptl_absorpt_process_details 'SADABS v2.10 (Bruker, 2000c)'
_exptl_crystal_colour colourless
_exptl_crystal_density_diffrn 1.490
_exptl_crystal_density_method 'not measured'
_exptl_crystal_description 'irregular plate'
_exptl_crystal_F_000 1232
_exptl_crystal_size_max 0.572
_exptl_crystal_size_mid 0.258
_exptl_crystal_size_min 0.097
_refine_diff_density_max 1.148
_refine_diff_density_min -0.546
_refine_diff_density_rms 0.084
_refine_ls_abs_structure_details 'Flack H D (1983), Acta Cryst. A39, 876-881'
_refine_ls_abs_structure_Flack 0.59(5)
_refine_ls_extinction_method none
_refine_ls_goodness_of_fit_ref 1.108
_refine_ls_hydrogen_treatment mixed
_refine_ls_matrix_type full
_refine_ls_number_parameters 363
_refine_ls_number_reflns 6080
_refine_ls_number_restraints 80
_refine_ls_restrained_S_all 1.130
_refine_ls_R_factor_all 0.0380
_refine_ls_R_factor_gt 0.0348
_refine_ls_shift/su_max 0.147
_refine_ls_shift/su_mean 0.004
_refine_ls_structure_factor_coef Fsqd
_refine_ls_weighting_details 'calc w=1/[\s^2^(Fo^2^)+(0.0586P)^2^+1.5547P] where P=(Fo^2^+2Fc^2^)/3'
_refine_ls_weighting_scheme calc
_refine_ls_wR_factor_gt 0.1031
_refine_ls_wR_factor_ref 0.1066
_reflns_number_gt 5535
_reflns_number_total 6080
_reflns_threshold_expression I>2\s(I)
_cod_data_source_file c2cc37549d.txt
_cod_data_source_block nih09
_cod_original_cell_volume 2619.7(3)
_cod_original_sg_symbol_H-M 'C c'
_cod_database_code 7108794

loop_
_symmetry_equiv_pos_as_xyz
'x, y, z'
'x, -y, z+1/2'
'x+1/2, y+1/2, z'
'x+1/2, -y+1/2, z+1/2'

loop_
_atom_site_label
_atom_site_type_symbol
_atom_site_fract_x
_atom_site_fract_y
_atom_site_fract_z
_atom_site_U_iso_or_equiv
_atom_site_adp_type
_atom_site_occupancy
_atom_site_symmetry_multiplicity
_atom_site_calc_flag
_atom_site_refinement_flags
Zr1 Zr 0.99581(7) 0.118456(13) 0.24810(11) 0.01770(6) Uani 1 1 d .
C1 C 1.1314(4) 0.3018(4) 0.5963(5) 0.0333(13) Uani 1 1 d .
H1A H 1.0812 0.2934 0.6050 0.050 Uiso 1 1 calc R
H1B H 1.1409 0.3686 0.5918 0.050 Uiso 1 1 calc R
H1C H 1.1920 0.2742 0.6718 0.050 Uiso 1 1 calc R
O1 O 1.0571(2) 0.1771(2) 0.4405(3) 0.0288(9) Uani 1 1 d .
N2 N 1.1243(3) 0.2864(3) 0.4023(5) 0.0285(10) Uani 1 1 d U
C3 C 1.1009(3) 0.2545(3) 0.4739(5) 0.0198(9) Uani 1 1 d .
O4 O 1.0956(2) 0.2333(2) 0.2980(4) 0.0300(9) Uani 1 1 d .
C4 C 1.1757(4) 0.3743(4) 0.4175(7) 0.0386(18) Uani 1 1 d .
H4A H 1.2295 0.3594 0.4177 0.058 Uiso 1 1 calc R
H4B H 1.2007 0.4046 0.4998 0.058 Uiso 1 1 calc R
H4C H 1.1306 0.4166 0.3449 0.058 Uiso 1 1 calc R
C1A C 1.2174(5) -0.1085(4) 0.4405(6) 0.0388(16) Uani 1 1 d .
H1AA H 1.2757 -0.0812 0.5200 0.058 Uiso 1 1 calc R
H1AB H 1.2350 -0.1446 0.3952 0.058 Uiso 1 1 calc R
H1AC H 1.1862 -0.1496 0.4633 0.058 Uiso 1 1 calc R
O1A O 1.0975(2) 0.0061(2) 0.3820(3) 0.0234(8) Uani 1 1 d .
N2A C 1.1381(3) -0.0014(3) 0.2502(4) 0.0180(9) Uani 1 1 d U
C3A N 1.1486(3) -0.0314(3) 0.3526(4) 0.0276(10) Uani 1 1 d .
O4A O 1.0735(2) 0.0643(2) 0.1819(3) 0.0231(8) Uani 1 1 d .
C4A C 1.1915(3) -0.0346(4) 0.2049(5) 0.0288(12) Uani 1 1 d .
H4AA H 1.1472 -0.0381 0.1095 0.043 Uiso 1 1 calc R
H4AB H 1.2184 -0.0967 0.2412 0.043 Uiso 1 1 calc R
H4AC H 1.2440 0.0090 0.2340 0.043 Uiso 1 1 calc R
C1B C 0.7747(4) -0.1082(4) 0.0532(7) 0.0372(17) Uani 1 1 d .
H1BA H 0.7240 -0.1176 0.0607 0.056 Uiso 1 1 calc R
H1BB H 0.8110 -0.1665 0.0752 0.056 Uiso 1 1 calc R
H1BC H 0.7453 -0.0902 -0.0364 0.056 Uiso 1 1 calc R
O1B O 0.8960(3) 0.0079(3) 0.1186(4) 0.0266(9) Uani 1 1 d .
N2B N 0.8537(3) -0.0036(3) 0.2433(5) 0.0291(10) Uani 1 1 d U
C3B C 0.8394(3) -0.0352(4) 0.1415(4) 0.0209(10) Uani 1 1 d U
O4B O 0.9201(2) 0.0638(2) 0.3119(4) 0.0234(8) Uani 1 1 d .
C4B C 0.8006(4) -0.0336(4) 0.2883(6) 0.0328(14) Uani 1 1 d .
H4BA H 0.7764 0.0213 0.3039 0.049 Uiso 1 1 calc R
H4BB H 0.8438 -0.0692 0.3694 0.049 Uiso 1 1 calc R
H4BC H 0.7461 -0.0732 0.2218 0.049 Uiso 1 1 calc R
O1C O 0.9338(2) 0.1763(2) 0.0553(3) 0.0196(8) Uani 1 1 d .
C1C C 0.8586(4) 0.3065(4) -0.0944(5) 0.0288(12) Uani 1 1 d .
H1CA H 0.7891 0.3195 -0.1527 0.043 Uiso 1 1 calc R
H1CB H 0.8740 0.2665 -0.1394 0.043 Uiso 1 1 calc R
H1CC H 0.8943 0.3653 -0.0695 0.043 Uiso 1 1 calc R
N2C N 0.8863(3) 0.2580(3) 0.0241(5) 0.0306(10) Uani 1 1 d U
C3C C 0.8700(3) 0.2885(3) 0.0980(5) 0.0192(9) Uani 1 1 d U
O4C O 0.8949(2) 0.2324(2) 0.1967(3) 0.0249(8) Uani 1 1 d U
C4C C 0.8216(5) 0.3753(4) 0.0802(7) 0.0336(15) Uani 1 1 d .
H4CA H 0.8382 0.4222 0.0431 0.050 Uiso 1 1 calc R
H4CB H 0.8423 0.3974 0.1645 0.050 Uiso 1 1 calc R
H4CC H 0.7516 0.3654 0.0209 0.050 Uiso 1 1 calc R
O1S O 1.12924(14) 0.28699(16) 0.1240(2) 0.0331(11) Uani 1 1 d D
H1SA H 1.1202(4) 0.2653(10) 0.1762(6) 0.050 Uiso 1 1 d D
H1SB H 1.1114(15) 0.2449(8) 0.0664(13) 0.050 Uiso 1 1 d D
O2S O 0.86158(16) 0.28942(18) 0.3697(3) 0.0380(11) Uani 1 1 d D
H2SA H 0.8604(5) 0.2390(6) 0.4041(11) 0.057 Uiso 1 1 d D
H2SB H 0.8675(7) 0.2738(12) 0.3123(8) 0.057 Uiso 1 1 d D
O3S O 1.02810(14) 0.13922(18) -0.0583(3) 0.0426(11) Uani 1 1 d D
H3SA H 1.0679(4) 0.0930(4) -0.0234(17) 0.064 Uiso 1 1 d D
H3SB H 0.9967(5) 0.1389(18) -0.0288(8) 0.064 Uiso 1 1 d D
O4S O 0.96460(15) -0.13848(19) 0.0557(3) 0.0385(10) Uani 1 1 d D
H4SA H 0.9564(5) -0.0912(7) 0.0881(10) 0.058 Uiso 1 1 d D
H4SB H 0.9723(8) -0.1176(11) 0.0019(9) 0.058 Uiso 1 1 d D
O5S O 0.56626(14) -0.03683(17) -0.0050(3) 0.0349(8) Uani 1 1 d D
H5SA H 0.5532(5) 0.0127(6) 0.0181(10) 0.052 Uiso 1 1 d D
H5SB H 0.5620(8) -0.0231(11) -0.0718(7) 0.052 Uiso 1 1 d D
O6S O 0.4294(2) 0.03805(19) -0.0012(4) 0.0740(17) Uani 1 1 d D
H6SA H 0.4227(9) 0.0315(10) -0.0712(8) 0.111 Uiso 1 1 d D
H6SB H 0.444(2) 0.0954(6) 0.0231(19) 0.111 Uiso 1 1 d D
O7S O 1.01959(14) -0.2489(2) 0.2636(3) 0.0617(13) Uani 0.909(8) 1 d PDU
H7SA H 0.9637(3) -0.2497(13) 0.2443(10) 0.093 Uiso 0.909(8) 1 d PD
H7SB H 1.0177(10) -0.2087(18) 0.214(2) 0.093 Uiso 0.909(8) 1 d PD
O8S O 0.52285(17) -0.06472(17) -0.2408(4) 0.0720(15) Uani 0.896(8) 1 d PDU
H8SA H 0.4690(5) -0.0419(8) -0.265(2) 0.108 Uiso 0.896(8) 1 d PD
H8SB H 0.518(2) -0.12463(19) -0.242(7) 0.108 Uiso 0.896(8) 1 d PD

loop_
_atom_site_aniso_label
_atom_site_aniso_U_11
_atom_site_aniso_U_22
_atom_site_aniso_U_33
_atom_site_aniso_U_23
_atom_site_aniso_U_13
_atom_site_aniso_U_12
Zr1 0.02001(10) 0.01425(9) 0.02127(9) 0.0003(2) 0.01417(8) 0.0008(2)
C1 0.040(2) 0.028(2) 0.032(2) -0.0134(18) 0.0230(19) -0.007(2)
O1 0.0377(16) 0.030(2) 0.0237(15) -0.0038(13) 0.0217(13) -0.0049(15)
N2 0.0284(13) 0.0247(15) 0.0340(14) -0.0067(11) 0.0205(10) -0.0032(11)
C3 0.0182(14) 0.0155(15) 0.0274(16) -0.0059(13) 0.0153(12) -0.0020(13)
O4 0.0397(15) 0.0254(15) 0.0361(15) -0.0148(12) 0.0292(13) -0.0089(13)
C4 0.037(3) 0.028(3) 0.044(3) -0.005(2) 0.023(2) -0.0134(19)
C1A 0.060(3) 0.031(3) 0.038(2) 0.0165(19) 0.036(2) 0.022(2)
O1A 0.0270(14) 0.0188(15) 0.0270(15) 0.0084(12) 0.0182(12) 0.0109(12)
N2A 0.0169(12) 0.0175(13) 0.0192(13) -0.0022(11) 0.0112(9) 0.0004(11)
C3A 0.0260(16) 0.0174(15) 0.0323(18) 0.0037(13) 0.0149(14) 0.0040(13)
O4A 0.0287(14) 0.0215(16) 0.0244(14) -0.0005(12) 0.0193(12) 0.0051(13)
C4A 0.0195(18) 0.043(3) 0.024(2) 0.002(2) 0.0138(16) 0.0079(19)
C1B 0.0162(18) 0.038(3) 0.055(3) -0.011(2) 0.021(2) -0.0091(19)
O1B 0.0290(16) 0.0282(19) 0.0327(18) -0.0013(14) 0.0242(14) -0.0015(14)
N2B 0.0280(14) 0.0251(15) 0.0330(15) 0.0031(12) 0.0187(11) -0.0014(12)
C3B 0.0204(14) 0.0228(16) 0.0219(15) 0.0038(13) 0.0143(11) -0.0022(12)
O4B 0.0218(14) 0.0238(17) 0.0274(16) -0.0045(13) 0.0169(12) -0.0031(13)
C4B 0.039(3) 0.027(2) 0.035(3) 0.008(2) 0.024(2) -0.003(2)
O1C 0.0189(13) 0.0099(14) 0.0267(16) -0.0005(12) 0.0128(12) 0.0020(11)
C1C 0.033(2) 0.030(2) 0.027(2) -0.0023(18) 0.0203(19) -0.003(2)
N2C 0.0260(14) 0.0280(16) 0.0294(15) 0.0032(13) 0.0134(11) 0.0003(13)
C3C 0.0200(13) 0.0150(14) 0.0244(14) 0.0060(11) 0.0148(11) 0.0049(11)
O4C 0.0253(12) 0.0259(14) 0.0279(13) 0.0024(11) 0.0189(10) 0.0091(11)
C4C 0.042(3) 0.027(3) 0.053(3) 0.014(2) 0.040(3) 0.0145(19)
O1S 0.0268(15) 0.0233(17) 0.038(2) -0.0032(14) 0.0152(14) -0.0115(14)
O2S 0.051(2) 0.039(2) 0.044(2) 0.0019(17) 0.0394(19) 0.0088(18)
O3S 0.070(2) 0.0243(17) 0.053(2) -0.0179(16) 0.0484(19) -0.0184(17)
O4S 0.052(2) 0.044(2) 0.048(2) -0.0007(18) 0.0449(19) -0.0004(18)
O5S 0.0263(13) 0.0379(19) 0.0435(17) 0.0116(14) 0.0235(12) 0.0121(13)
O6S 0.112(4) 0.048(3) 0.083(3) -0.013(2) 0.071(3) -0.025(3)
O7S 0.074(2) 0.0545(16) 0.0565(16) -0.0022(13) 0.0408(14) 0.0019(13)
O8S 0.085(2) 0.0687(19) 0.0584(16) -0.0008(14) 0.0438(15) -0.0154(13)

loop_
_atom_type_symbol
_atom_type_description
_atom_type_scat_dispersion_real
_atom_type_scat_dispersion_imag
_atom_type_scat_source
C C 0.0033 0.0016 'International Tables Vol C Tables 4.2.6.8 and 6.1.1.4'
H H 0.0000 0.0000 'International Tables Vol C Tables 4.2.6.8 and 6.1.1.4'
N N 0.0061 0.0033 'International Tables Vol C Tables 4.2.6.8 and 6.1.1.4'
O O 0.0106 0.0060 'International Tables Vol C Tables 4.2.6.8 and 6.1.1.4'
Zr Zr -2.9673 0.5597 'International Tables Vol C Tables 4.2.6.8 and 6.1.1.4'

loop_
_geom_angle_atom_site_label_1
_geom_angle_atom_site_label_2
_geom_angle_atom_site_label_3
_geom_angle
O4B Zr1 O4A 137.87(7)
O4B Zr1 O4 138.41(14)
O4A Zr1 O4 77.81(14)
O4B Zr1 O1B 68.85(15)
O4A Zr1 O1B 80.70(14)
O4 Zr1 O1B 152.15(16)
O4B Zr1 O4C 78.23(15)
O4A Zr1 O4C 137.68(14)
O4 Zr1 O4C 83.55(7)
O1B Zr1 O4C 101.05(13)
O4B Zr1 O1C 127.75(13)
O4A Zr1 O1C 69.72(13)
O4 Zr1 O1C 77.71(13)
O1B Zr1 O1C 78.35(13)
O4C Zr1 O1C 69.33(14)
O4B Zr1 O1 70.23(14)
O4A Zr1 O1 128.01(13)
O4 Zr1 O1 69.51(15)
O1B Zr1 O1 138.34(14)
O4C Zr1 O1 77.79(14)
O1C Zr1 O1 135.59(6)
O4B Zr1 O1A 79.80(14)
O4A Zr1 O1A 70.10(14)
O4 Zr1 O1A 101.64(13)
O1B Zr1 O1A 87.33(7)
O4C Zr1 O1A 151.69(15)
O1C Zr1 O1A 138.96(13)
O1 Zr1 O1A 78.11(13)
C3 C1 H1A 109.5
C3 C1 H1B 109.5
H1A C1 H1B 109.5
C3 C1 H1C 109.5
H1A C1 H1C 109.5
H1B C1 H1C 109.5
C3 O1 Zr1 119.0(3)
C3 N2 O4 116.3(4)
C3 N2 C4 129.3(5)
O4 N2 C4 114.4(6)
O1 C3 N2 116.9(5)
O1 C3 C1 119.7(5)
N2 C3 C1 123.1(4)
N2 O4 Zr1 116.0(4)
N2 C4 H4A 109.5
N2 C4 H4B 109.5
H4A C4 H4B 109.5
N2 C4 H4C 109.5
H4A C4 H4C 109.5
H4B C4 H4C 109.5
C3A C1A H1AA 109.5
C3A C1A H1AB 109.5
H1AA C1A H1AB 109.5
C3A C1A H1AC 109.5
H1AA C1A H1AC 109.5
H1AB C1A H1AC 109.5
C3A O1A Zr1 115.5(3)
O4A N2A C3A 115.9(5)
O4A N2A C4A 117.4(5)
C3A N2A C4A 126.7(4)
O1A C3A N2A 119.8(4)
O1A C3A C1A 116.8(5)
N2A C3A C1A 123.4(5)
N2A O4A Zr1 118.7(4)
N2A C4A H4AA 109.5
N2A C4A H4AB 109.5
H4AA C4A H4AB 109.5
N2A C4A H4AC 109.5
H4AA C4A H4AC 109.5
H4AB C4A H4AC 109.5
C3B C1B H1BA 109.5
C3B C1B H1BB 109.5
H1BA C1B H1BB 109.5
C3B C1B H1BC 109.5
H1BA C1B H1BC 109.5
H1BB C1B H1BC 109.5
C3B O1B Zr1 120.2(3)
C3B N2B O4B 118.1(5)
C3B N2B C4B 124.7(5)
O4B N2B C4B 117.1(5)
N2B C3B O1B 112.6(5)
N2B C3B C1B 129.3(5)
O1B C3B C1B 118.1(5)
N2B O4B Zr1 120.1(4)
N2B C4B H4BA 109.5
N2B C4B H4BB 109.5
H4BA C4B H4BB 109.5
N2B C4B H4BC 109.5
H4BA C4B H4BC 109.5
H4BB C4B H4BC 109.5
N2C O1C Zr1 116.1(3)
N2C C1C H1CA 109.5
N2C C1C H1CB 109.5
H1CA C1C H1CB 109.5
N2C C1C H1CC 109.5
H1CA C1C H1CC 109.5
H1CB C1C H1CC 109.5
C3C N2C O1C 118.1(5)
C3C N2C C1C 124.8(5)
O1C N2C C1C 117.1(5)
N2C C3C O4C 116.7(4)
N2C C3C C4C 125.3(5)
O4C C3C C4C 117.9(5)
C3C O4C Zr1 116.6(3)
C3C C4C H4CA 109.5
C3C C4C H4CB 109.5
H4CA C4C H4CB 109.5
C3C C4C H4CC 109.5
H4CA C4C H4CC 109.5
H4CB C4C H4CC 109.5
H1SA O1S H1SB 107.9(3)
H2SA O2S H2SB 107.8(3)
H3SA O3S H3SB 107.8(3)
H4SA O4S H4SB 107.8(3)
H5SA O5S H5SB 107.9(3)
H6SA O6S H6SB 107.8(3)
H7SA O7S H7SB 107.7(3)
H8SA O8S H8SB 107.8(3)

loop_
_geom_bond_atom_site_label_1
_geom_bond_atom_site_label_2
_geom_bond_distance
Zr1 O4B 2.141(4)
Zr1 O4A 2.194(4)
Zr1 O4 2.196(4)
Zr1 O1B 2.182(4)
Zr1 O4C 2.195(3)
Zr1 O1C 2.203(3)
Zr1 O1 2.206(3)
Zr1 O1A 2.227(3)
C1 C3 1.505(7)
C1 H1A 0.9800
C1 H1B 0.9800
C1 H1C 0.9800
O1 C3 1.263(5)
N2 C3 1.333(8)
N2 O4 1.361(6)
N2 C4 1.494(7)
C4 H4A 0.9800
C4 H4B 0.9800
C4 H4C 0.9800
C1A C3A 1.508(7)
C1A H1AA 0.9800
C1A H1AB 0.9800
C1A H1AC 0.9800
O1A C3A 1.310(7)
N2A O4A 1.309(5)
N2A C3A 1.317(7)
N2A C4A 1.487(8)
C4A H4AA 0.9800
C4A H4AB 0.9800
C4A H4AC 0.9800
C1B C3B 1.445(7)
C1B H1BA 0.9800
C1B H1BB 0.9800
C1B H1BC 0.9800
O1B C3B 1.370(7)
N2B C3B 1.283(8)
N2B O4B 1.341(6)
N2B C4B 1.466(8)
C4B H4BA 0.9800
C4B H4BB 0.9800
C4B H4BC 0.9800
O1C N2C 1.347(5)
C1C N2C 1.485(7)
C1C H1CA 0.9800
C1C H1CB 0.9800
C1C H1CC 0.9800
N2C C3C 1.260(8)
C3C O4C 1.347(6)
C3C C4C 1.445(7)
C4C H4CA 0.9800
C4C H4CB 0.9800
C4C H4CC 0.9800
O1S H1SA 0.8600(11)
O1S H1SB 0.8600(10)
O2S H2SA 0.8599(11)
O2S H2SB 0.8600(11)
O3S H3SA 0.8601(11)
O3S H3SB 0.8600(11)
O4S H4SA 0.8601(11)
O4S H4SB 0.8600(11)
O5S H5SA 0.8602(11)
O5S H5SB 0.8601(11)
O6S H6SA 0.8603(11)
O6S H6SB 0.8601(11)
O7S H7SA 0.8602(10)
O7S H7SB 0.8601(11)
O8S H8SA 0.8601(11)
O8S H8SB 0.8601(11)

loop_
_geom_hbond_atom_site_label_D
_geom_hbond_atom_site_label_H
_geom_hbond_atom_site_label_A
_geom_hbond_distance_DH
_geom_hbond_distance_HA
_geom_hbond_distance_DA
_geom_hbond_angle_DHA
_geom_hbond_site_symmetry_A
O1S H1SA O4 0.8600(11) 1.971(6) 2.825(6) 172.2(14) .
O1S H1SB O3S 0.8600(10) 2.031(8) 2.838(3) 156.1(17) .
O2S H2SA O4S 0.8599(11) 2.201(6) 2.897(4) 137.9(7) 2
O2S H2SB O4C 0.8600(11) 1.966(6) 2.822(5) 173.7(11) .
O3S H3SA O1A 0.8601(11) 2.166(17) 2.778(5) 127.8(17) 2_554
O3S H3SB O4A 0.8600(11) 2.443(13) 2.941(5) 117.5(11) .
O3S H3SB O1C 0.8600(11) 2.086(8) 2.923(5) 164(2) .
O4S H4SA O1B 0.8601(11) 1.971(5) 2.803(5) 162.4(6) .
O4S H4SB O1 0.8600(11) 2.283(12) 2.918(6) 130.8(13) 2_554
O4S H4SB O4B 0.8600(11) 2.196(7) 2.990(5) 153.6(10) 2_554
O5S H5SA O6S 0.8602(11) 2.087(9) 2.694(4) 127.0(9) .
O5S H5SB O8S 0.8601(11) 1.967(11) 2.727(7) 146.7(15) .
O6S H6SA O5S 0.8603(11) 2.334(13) 2.694(4) 105.5(10) .
O6S H6SB O2S 0.8601(11) 2.29(2) 2.805(4) 118.7(19) 4_454
O7S H7SA O3S 0.8602(10) 2.618(16) 2.754(6) 89.9(10) 2
O7S H7SB O4S 0.8601(11) 1.942(9) 2.759(5) 158(2) .
O8S H8SB O7S 0.8601(11) 1.812(4) 2.670(4) 175(2) 4_444

loop_
_geom_torsion_atom_site_label_1
_geom_torsion_atom_site_label_2
_geom_torsion_atom_site_label_3
_geom_torsion_atom_site_label_4
_geom_torsion
O4B Zr1 O1 C3 -155.7(4)
O4A Zr1 O1 C3 68.3(4)
O4 Zr1 O1 C3 13.6(3)
O1B Zr1 O1 C3 -167.0(3)
O4C Zr1 O1 C3 -74.0(3)
O1C Zr1 O1 C3 -31.5(5)
O1A Zr1 O1 C3 121.0(4)
Zr1 O1 C3 N2 -13.4(5)
Zr1 O1 C3 C1 171.8(3)
O4 N2 C3 O1 2.1(6)
C4 N2 C3 O1 -179.9(5)
O4 N2 C3 C1 176.7(4)
C4 N2 C3 C1 -5.2(8)
C3 N2 O4 Zr1 9.9(5)
C4 N2 O4 Zr1 -168.5(3)
O4B Zr1 O4 N2 3.5(4)
O4A Zr1 O4 N2 -150.6(3)
O1B Zr1 O4 N2 169.1(3)
O4C Zr1 O4 N2 67.6(3)
O1C Zr1 O4 N2 137.8(3)
O1 Zr1 O4 N2 -11.7(3)
O1A Zr1 O4 N2 -84.2(3)
O4B Zr1 O1A C3A 150.4(3)
O4A Zr1 O1A C3A 0.4(3)
O4 Zr1 O1A C3A -72.0(3)
O1B Zr1 O1A C3A 81.4(3)
O4C Zr1 O1A C3A -170.0(3)
O1C Zr1 O1A C3A 12.6(4)
O1 Zr1 O1A C3A -137.8(3)
Zr1 O1A C3A N2A 0.5(5)
Zr1 O1A C3A C1A -179.3(3)
O4A N2A C3A O1A -1.6(6)
C4A N2A C3A O1A 178.6(4)
O4A N2A C3A C1A 178.2(4)
C4A N2A C3A C1A -1.6(7)
C3A N2A O4A Zr1 1.9(5)
C4A N2A O4A Zr1 -178.3(3)
O4B Zr1 O4A N2A -48.3(4)
O4 Zr1 O4A N2A 106.1(3)
O1B Zr1 O4A N2A -91.7(3)
O4C Zr1 O4A N2A 172.0(3)
O1C Zr1 O4A N2A -172.7(3)
O1 Zr1 O4A N2A 54.7(4)
O1A Zr1 O4A N2A -1.2(3)
O4B Zr1 O1B C3B 1.0(3)
O4A Zr1 O1B C3B 151.4(3)
O4 Zr1 O1B C3B -168.7(3)
O4C Zr1 O1B C3B -71.6(3)
O1C Zr1 O1B C3B -137.5(3)
O1 Zr1 O1B C3B 12.4(4)
O1A Zr1 O1B C3B 81.1(3)
O4B N2B C3B O1B -0.7(6)
C4B N2B C3B O1B 177.3(4)
O4B N2B C3B C1B 178.4(5)
C4B N2B C3B C1B -3.6(9)
Zr1 O1B C3B N2B -0.5(6)
Zr1 O1B C3B C1B -179.8(3)
C3B N2B O4B Zr1 1.8(6)
C4B N2B O4B Zr1 -176.4(3)
O4A Zr1 O4B N2B -48.1(4)
O4 Zr1 O4B N2B 171.4(3)
O1B Zr1 O4B N2B -1.4(3)
O4C Zr1 O4B N2B 105.5(3)
O1C Zr1 O4B N2B 53.6(4)
O1 Zr1 O4B N2B -173.4(3)
O1A Zr1 O4B N2B -92.5(3)
O4B Zr1 O1C N2C 68.3(3)
O4A Zr1 O1C N2C -156.2(3)
O4 Zr1 O1C N2C -74.8(3)
O1B Zr1 O1C N2C 119.5(3)
O4C Zr1 O1C N2C 12.9(3)
O1 Zr1 O1C N2C -32.1(4)
O1A Zr1 O1C N2C -168.5(3)
Zr1 O1C N2C C3C -9.1(5)
Zr1 O1C N2C C1C 169.8(3)
O1C N2C C3C O4C -5.2(6)
C1C N2C C3C O4C 176.0(4)
O1C N2C C3C C4C 178.8(5)
C1C N2C C3C C4C 0.0(8)
N2C C3C O4C Zr1 17.2(5)
C4C C3C O4C Zr1 -166.5(4)
O4B Zr1 O4C C3C -154.0(3)
O4A Zr1 O4C C3C -0.3(4)
O4 Zr1 O4C C3C 63.6(3)
O1B Zr1 O4C C3C -88.6(3)
O1C Zr1 O4C C3C -15.6(3)
O1 Zr1 O4C C3C 134.0(3)
O1A Zr1 O4C C3C 166.2(3)
